data_7707338
loop_
_publ_author_name
'Cui, Ruoyu'
'Niu, Helin'
'Sheng, Enhong'

_publ_section_title
;
 Coordination-induced spontaneous resolution of a TPPE-based MOF and its
 use as a crystalline sponge in guest determination.
;
_journal_issue 21
_journal_name_full 'Dalton transactions (Cambridge, England : 2003)'
_journal_page_first 7186
_journal_page_last 7190
_journal_paper_doi 10.1039/d1dt00928a
_journal_volume 50
_journal_year 2021
_chemical_formula_moiety 'C46 H32 Cl2 Co N4'
_chemical_formula_sum 'C46 H32 Cl2 Co N4'
_chemical_formula_weight 770.58
_space_group_crystal_system orthorhombic
_space_group_IT_number 23
_space_group_name_Hall 'I 2 2'
_space_group_name_H-M_alt 'I 2 2 2'
_atom_sites_solution_hydrogens geom
_atom_sites_solution_primary dual
_audit_creation_date 2020-12-11
_audit_creation_method
;
Olex2 1.3
(compiled 2020.11.12 svn.r5f609507 for OlexSys, GUI svn.r6226)
;
_audit_update_record
;
2021-04-30 deposited with the CCDC.	2021-05-05 downloaded from the CCDC.
;
_cell_angle_alpha 90
_cell_angle_beta 90
_cell_angle_gamma 90
_cell_formula_units_Z 2
_cell_length_a 11.969(14)
_cell_length_b 14.578(16)
_cell_length_c 17.092(20)
_cell_measurement_reflns_used 1379
_cell_measurement_temperature 298(2)
_cell_measurement_theta_max 24.56
_cell_measurement_theta_min 3.25
_cell_volume 2982(6)
_computing_molecular_graphics 'Olex2 1.3 (Dolomanov et al., 2009)'
_computing_publication_material 'Olex2 1.3 (Dolomanov et al., 2009)'
_computing_structure_refinement 'XL  (Sheldrick, 2008)'
_computing_structure_solution 'SHELXT 2014/4 (Sheldrick, 2014)'
_diffrn_ambient_temperature 298(2)
_diffrn_measured_fraction_theta_full 0.994
_diffrn_measured_fraction_theta_max 0.982
_diffrn_measurement_device_type 'CCD area detector'
_diffrn_measurement_method 'phi and omega scans'
_diffrn_radiation_monochromator graphite
_diffrn_radiation_type MoK\a
_diffrn_radiation_wavelength 0.71073
_diffrn_reflns_av_R_equivalents 0.0454
_diffrn_reflns_av_unetI/netI 0.0795
_diffrn_reflns_Laue_measured_fraction_full 0.994
_diffrn_reflns_Laue_measured_fraction_max 0.982
_diffrn_reflns_limit_h_max 15
_diffrn_reflns_limit_h_min -7
_diffrn_reflns_limit_k_max 18
_diffrn_reflns_limit_k_min -18
_diffrn_reflns_limit_l_max 19
_diffrn_reflns_limit_l_min -22
_diffrn_reflns_number 5381
_diffrn_reflns_point_group_measured_fraction_full 0.974
_diffrn_reflns_point_group_measured_fraction_max 0.949
_diffrn_reflns_theta_full 25.242
_diffrn_reflns_theta_max 27.526
_diffrn_reflns_theta_min 2.077
_diffrn_source_current 30.0
_diffrn_source_power 1.5
_diffrn_source_voltage 50.0
_exptl_absorpt_coefficient_mu 0.402
_exptl_absorpt_correction_type none
_exptl_crystal_colour deep-red
_exptl_crystal_density_diffrn 0.858
_exptl_crystal_description rectangle
_exptl_crystal_F_000 794
_refine_diff_density_max 0.533
_refine_diff_density_min -0.275
_refine_diff_density_rms 0.053
_refine_ls_abs_structure_details
;
 Flack x determined using 841 quotients [(I+)-(I-)]/[(I+)+(I-)]
 (Parsons, Flack and Wagner, Acta Cryst. B69 (2013) 249-259).
;
_refine_ls_abs_structure_Flack 0.08(2)
_refine_ls_extinction_method none
_refine_ls_goodness_of_fit_ref 0.916
_refine_ls_hydrogen_treatment constr
_refine_ls_matrix_type full
_refine_ls_number_parameters 122
_refine_ls_number_reflns 3288
_refine_ls_number_restraints 0
_refine_ls_restrained_S_all 0.916
_refine_ls_R_factor_all 0.0635
_refine_ls_R_factor_gt 0.0450
_refine_ls_shift/su_max 0.000
_refine_ls_shift/su_mean 0.000
_refine_ls_structure_factor_coef Fsqd
_refine_ls_weighting_details 'w=1/[\s^2^(Fo^2^)+(0.0746P)^2^] where P=(Fo^2^+2Fc^2^)/3'
_refine_ls_weighting_scheme calc
_refine_ls_wR_factor_gt 0.1200
_refine_ls_wR_factor_ref 0.1309
_reflns_Friedel_coverage 0.723
_reflns_Friedel_fraction_full 0.948
_reflns_Friedel_fraction_max 0.906
_reflns_number_gt 2470
_reflns_number_total 3288
_reflns_threshold_expression 'I > 2\s(I)'
_cod_data_source_file d1dt00928a2.cif
_cod_data_source_block a
_cod_depositor_comments 'Adding full bibliography for 7707332--7707338.cif.'
_cod_database_code 7707338
_shelx_shelxl_version_number 2014/7
_shelx_space_group_comment
;
The symmetry employed for this shelxl refinement is uniquely defined
by the following loop, which should always be used as a source of
symmetry information in preference to the above space-group names.
They are only intended as comments.
;
_olex2_refinement_description
;
1. Fixed Uiso
 At 1.2 times of:
  All C(H) groups
2.a Aromatic/amide H refined with riding coordinates:
 C9(H9), C7(H7), C11(H11), C12(H12), C6(H6), C3(H3), C10(H10), C4(H4)
;
_smtbx_masks_void_probe_radius 1.2
_smtbx_masks_void_truncation_radius 1.2
_olex2_submission_special_instructions 'No special instructions were received'

loop_
_space_group_symop_operation_xyz
'x, y, z'
'-x, -y, z'
'-x, y, -z'
'x, -y, -z'
'x+1/2, y+1/2, z+1/2'
'-x+1/2, -y+1/2, z+1/2'
'-x+1/2, y+1/2, -z+1/2'
'x+1/2, -y+1/2, -z+1/2'

loop_
_atom_site_label
_atom_site_type_symbol
_atom_site_fract_x
_atom_site_fract_y
_atom_site_fract_z
_atom_site_U_iso_or_equiv
_atom_site_adp_type
_atom_site_occupancy
_atom_site_site_symmetry_order
_atom_site_calc_flag
_atom_site_refinement_flags_posn
_atom_site_refinement_flags_adp
_atom_site_refinement_flags_occupancy
_atom_site_disorder_assembly
_atom_site_disorder_group
Co1 Co 0.5000 0.5000 0.5000 0.0289(2) Uani 1 4 d S T P . .
Cl1 Cl 0.70200(10) 0.5000 0.5000 0.0411(3) Uani 1 2 d S T P . .
N1 N 0.4969(4) 0.60406(19) 0.59243(15) 0.0386(6) Uani 1 1 d . . . . .
C2 C 0.5006(5) 0.89870(19) 0.92626(16) 0.0312(6) Uani 1 1 d . . . . .
C8 C 0.4974(6) 0.7252(2) 0.72153(19) 0.0374(7) Uani 1 1 d . . . . .
C5 C 0.4984(5) 0.7854(2) 0.79218(18) 0.0375(7) Uani 1 1 d . . . . .
C1 C 0.5000 0.9539(3) 1.0000 0.0309(9) Uani 1 2 d S T P . .
C9 C 0.4223(4) 0.6512(3) 0.7163(2) 0.0533(12) Uani 1 1 d . . . . .
H9 H 0.3716 0.6403 0.7565 0.064 Uiso 1 1 calc R U . . .
C7 C 0.5821(4) 0.9068(3) 0.8690(2) 0.0424(10) Uani 1 1 d . . . . .
H7 H 0.6377 0.9510 0.8741 0.051 Uiso 1 1 calc R U . . .
C11 C 0.5684(4) 0.6747(3) 0.5981(2) 0.0465(11) Uani 1 1 d . . . . .
H11 H 0.6194 0.6834 0.5578 0.056 Uiso 1 1 calc R U . . .
C12 C 0.5709(5) 0.7347(3) 0.6595(3) 0.0535(13) Uani 1 1 d . . . . .
H12 H 0.6225 0.7824 0.6597 0.064 Uiso 1 1 calc R U . . .
C6 C 0.5813(4) 0.8503(3) 0.8048(2) 0.0467(11) Uani 1 1 d . . . . .
H6 H 0.6385 0.8557 0.7683 0.056 Uiso 1 1 calc R U . . .
C3 C 0.4179(5) 0.8319(3) 0.9161(3) 0.0580(14) Uani 1 1 d . . . . .
H3 H 0.3642 0.8231 0.9548 0.070 Uiso 1 1 calc R U . . .
C10 C 0.4240(4) 0.5946(3) 0.6510(2) 0.0494(12) Uani 1 1 d . . . . .
H10 H 0.3715 0.5477 0.6478 0.059 Uiso 1 1 calc R U . . .
C4 C 0.4155(4) 0.7785(3) 0.8486(3) 0.0569(13) Uani 1 1 d . . . . .
H4 H 0.3570 0.7374 0.8412 0.068 Uiso 1 1 calc R U . . .

loop_
_atom_site_aniso_label
_atom_site_aniso_U_11
_atom_site_aniso_U_22
_atom_site_aniso_U_33
_atom_site_aniso_U_23
_atom_site_aniso_U_13
_atom_site_aniso_U_12
Co1 0.0468(5) 0.0240(4) 0.0159(4) 0.000 0.000 0.000
Cl1 0.0451(7) 0.0482(7) 0.0300(6) 0.0045(10) 0.000 0.000
N1 0.0538(17) 0.0353(13) 0.0267(13) -0.0075(11) 0.003(2) -0.001(2)
C2 0.0477(18) 0.0243(13) 0.0214(13) -0.0055(11) 0.001(2) -0.007(3)
C8 0.0477(19) 0.0318(15) 0.0326(16) -0.0092(13) 0.005(3) 0.001(3)
C5 0.0508(19) 0.0350(16) 0.0267(15) -0.0081(13) 0.005(2) -0.008(3)
C1 0.052(3) 0.0276(19) 0.0132(17) 0.000 -0.009(3) 0.000
C9 0.061(3) 0.063(3) 0.035(2) -0.022(2) 0.014(2) -0.013(2)
C7 0.052(3) 0.048(2) 0.0277(17) -0.0122(17) 0.0020(17) -0.014(2)
C11 0.060(3) 0.045(2) 0.034(2) -0.0099(18) 0.0165(19) -0.011(2)
C12 0.073(3) 0.045(2) 0.042(2) -0.019(2) 0.013(2) -0.016(2)
C6 0.046(3) 0.059(3) 0.036(2) -0.0207(19) 0.0123(19) -0.013(2)
C3 0.080(4) 0.059(3) 0.036(2) -0.021(2) 0.027(2) -0.028(3)
C10 0.057(3) 0.053(2) 0.038(2) -0.0196(19) 0.011(2) -0.017(2)
C4 0.059(3) 0.058(3) 0.054(3) -0.029(2) 0.015(2) -0.023(2)

loop_
_atom_type_symbol
_atom_type_description
_atom_type_scat_dispersion_real
_atom_type_scat_dispersion_imag
_atom_type_scat_source
C C 0.0033 0.0016 'International Tables Vol C Tables 4.2.6.8 and 6.1.1.4'
H H 0.0000 0.0000 'International Tables Vol C Tables 4.2.6.8 and 6.1.1.4'
Cl Cl 0.1484 0.1585 'International Tables Vol C Tables 4.2.6.8 and 6.1.1.4'
Co Co 0.3494 0.9721 'International Tables Vol C Tables 4.2.6.8 and 6.1.1.4'
N N 0.0061 0.0033 'International Tables Vol C Tables 4.2.6.8 and 6.1.1.4'

loop_
_geom_angle_atom_site_label_1
_geom_angle_atom_site_label_2
_geom_angle_atom_site_label_3
_geom_angle
_geom_angle_site_symmetry_1
_geom_angle_site_symmetry_3
_geom_angle_publ_flag
Cl1 Co1 Cl1 180.0 . 2_665 ?
N1 Co1 Cl1 89.03(14) . 2_665 ?
N1 Co1 Cl1 90.97(14) . . ?
N1 Co1 Cl1 90.97(14) 4_566 . ?
N1 Co1 Cl1 89.03(14) 4_566 2_665 ?
N1 Co1 Cl1 90.97(14) 2_665 2_665 ?
N1 Co1 Cl1 89.03(14) 3_656 . ?
N1 Co1 Cl1 89.03(14) 2_665 . ?
N1 Co1 Cl1 90.97(14) 3_656 2_665 ?
N1 Co1 N1 87.69(17) . 2_665 ?
N1 Co1 N1 92.34(17) . 3_656 ?
N1 Co1 N1 178.1(3) . 4_566 ?
N1 Co1 N1 92.34(17) 4_566 2_665 ?
N1 Co1 N1 87.69(17) 4_566 3_656 ?
N1 Co1 N1 178.1(3) 3_656 2_665 ?
C11 N1 Co1 124.9(3) . . ?
C10 N1 Co1 118.7(3) . . ?
C10 N1 C11 116.2(3) . . ?
C7 C2 C1 123.5(4) . . ?
C7 C2 C3 118.0(3) . . ?
C3 C2 C1 118.4(4) . . ?
C9 C8 C5 120.5(4) . . ?
C12 C8 C5 123.7(4) . . ?
C12 C8 C9 115.7(3) . . ?
C6 C5 C8 122.2(4) . . ?
C6 C5 C4 116.9(3) . . ?
C4 C5 C8 120.9(4) . . ?
C2 C1 C2 114.9(3) . 3_657 ?
C1 C1 C2 122.57(17) 2_675 . ?
C1 C1 C2 122.56(17) 2_675 3_657 ?
C8 C9 H9 120.1 . . ?
C10 C9 C8 119.8(4) . . ?
C10 C9 H9 120.1 . . ?
C2 C7 H7 119.7 . . ?
C6 C7 C2 120.5(4) . . ?
C6 C7 H7 119.7 . . ?
N1 C11 H11 118.0 . . ?
N1 C11 C12 124.1(4) . . ?
C12 C11 H11 118.0 . . ?
C8 C12 H12 119.7 . . ?
C11 C12 C8 120.7(4) . . ?
C11 C12 H12 119.7 . . ?
C5 C6 H6 118.7 . . ?
C7 C6 C5 122.6(4) . . ?
C7 C6 H6 118.7 . . ?
C2 C3 H3 119.8 . . ?
C4 C3 C2 120.4(4) . . ?
C4 C3 H3 119.8 . . ?
N1 C10 C9 123.4(4) . . ?
N1 C10 H10 118.3 . . ?
C9 C10 H10 118.3 . . ?
C5 C4 H4 119.3 . . ?
C3 C4 C5 121.4(4) . . ?
C3 C4 H4 119.3 . . ?

loop_
_geom_bond_atom_site_label_1
_geom_bond_atom_site_label_2
_geom_bond_distance
_geom_bond_site_symmetry_2
_geom_bond_publ_flag
Co1 Cl1 2.418(3) 2_665 ?
Co1 Cl1 2.418(3) . ?
Co1 N1 2.191(3) . ?
Co1 N1 2.191(3) 4_566 ?
Co1 N1 2.191(3) 3_656 ?
Co1 N1 2.191(3) 2_665 ?
N1 C11 1.343(6) . ?
N1 C10 1.335(6) . ?
C2 C1 1.496(4) . ?
C2 C7 1.386(6) . ?
C2 C3 1.399(7) . ?
C8 C5 1.492(4) . ?
C8 C9 1.407(7) . ?
C8 C12 1.384(7) . ?
C5 C6 1.388(7) . ?
C5 C4 1.387(7) . ?
C1 C2 1.496(4) 3_657 ?
C1 C1 1.344(8) 2_675 ?
C9 H9 0.9300 . ?
C9 C10 1.389(6) . ?
C7 H7 0.9300 . ?
C7 C6 1.372(5) . ?
C11 H11 0.9300 . ?
C11 C12 1.366(6) . ?
C12 H12 0.9300 . ?
C6 H6 0.9300 . ?
C3 H3 0.9300 . ?
C3 C4 1.393(6) . ?
C10 H10 0.9300 . ?
C4 H4 0.9300 . ?

loop_
_geom_torsion_atom_site_label_1
_geom_torsion_atom_site_label_2
_geom_torsion_atom_site_label_3
_geom_torsion_atom_site_label_4
_geom_torsion
_geom_torsion_site_symmetry_1
_geom_torsion_site_symmetry_2
_geom_torsion_site_symmetry_3
_geom_torsion_site_symmetry_4
_geom_torsion_publ_flag
Co1 N1 C11 C12 -174.5(4) . . . . ?
Co1 N1 C10 C9 173.4(4) . . . . ?
N1 C11 C12 C8 0.3(8) . . . . ?
C2 C7 C6 C5 2.4(7) . . . . ?
C2 C3 C4 C5 4.4(9) . . . . ?
C8 C5 C6 C7 179.0(4) . . . . ?
C8 C5 C4 C3 177.6(5) . . . . ?
C8 C9 C10 N1 2.6(8) . . . . ?
C5 C8 C9 C10 -178.6(5) . . . . ?
C5 C8 C12 C11 177.2(5) . . . . ?
C1 C2 C7 C6 176.2(4) . . . . ?
C1 C2 C3 C4 -179.7(4) . . . . ?
C9 C8 C5 C6 170.4(5) . . . . ?
C9 C8 C5 C4 -9.6(7) . . . . ?
C9 C8 C12 C11 -0.1(8) . . . . ?
C7 C2 C1 C2 -123.0(5) . . . 3_657 ?
C7 C2 C1 C1 57.0(5) . . . 2_675 ?
C7 C2 C3 C4 -2.9(8) . . . . ?
C11 N1 C10 C9 -2.3(7) . . . . ?
C12 C8 C5 C6 -6.7(7) . . . . ?
C12 C8 C5 C4 173.3(6) . . . . ?
C12 C8 C9 C10 -1.3(7) . . . . ?
C6 C5 C4 C3 -2.4(8) . . . . ?
C3 C2 C1 C2 53.6(3) . . . 3_657 ?
C3 C2 C1 C1 -126.4(3) . . . 2_675 ?
C3 C2 C7 C6 -0.4(7) . . . . ?
C10 N1 C11 C12 0.9(7) . . . . ?
C4 C5 C6 C7 -1.0(7) . . . . ?

loop_
_smtbx_masks_void_nr
_smtbx_masks_void_average_x
_smtbx_masks_void_average_y
_smtbx_masks_void_average_z
_smtbx_masks_void_volume
_smtbx_masks_void_count_electrons
_smtbx_masks_void_content
1 -0.507 0.000 0.500 746.5 46.8 '4 H2O'
2 -0.823 0.500 0.000 746.5 46.8 '4 H2O'
